data_2230829
loop_
_publ_author_name
'Kadirova, Zukhra'
'Tolipov, Samat'
'Fedorovskiy, Oleg'
'Bakhtiyar, Ibragimov'
'Parpiev, Nusrat'

_publ_section_title
;
 Ethyl
 3,3,3-trifluoro-2-hydroxy-2-(5-methoxy-1<i>H</i>-indol-3-yl)propionate
;
_journal_coeditor_code PK2322
_journal_issue 7
_journal_name_full 'Acta Crystallographica Section E'
_journal_page_first o1619
_journal_paper_doi 10.1107/S1600536811021489
_journal_volume 67
_journal_year 2011
_chemical_formula_iupac 'C14 H14 F3 N O4'
_chemical_formula_moiety 'C14 H14 F3 N O4'
_chemical_formula_sum 'C14 H14 F3 N O4'
_chemical_formula_weight 317.26
_chemical_name_systematic
;
Ethyl 3,3,3-trifluoro-2-hydroxy-2-(5-methoxy-1<i>H</i>-indol-3-yl)propionate
;
_space_group_IT_number 14
_symmetry_cell_setting monoclinic
_symmetry_space_group_name_Hall '-P 2yn'
_symmetry_space_group_name_H-M 'P 1 21/n 1'
_atom_sites_solution_hydrogens geom
_atom_sites_solution_primary direct
_atom_sites_solution_secondary difmap
_audit_creation_method SHELXL-97
_cell_angle_alpha 90.00
_cell_angle_beta 109.314(5)
_cell_angle_gamma 90.00
_cell_formula_units_Z 4
_cell_length_a 9.6277(4)
_cell_length_b 15.9760(6)
_cell_length_c 9.9738(4)
_cell_measurement_reflns_used 2319
_cell_measurement_temperature 293(2)
_cell_measurement_theta_max 75.5
_cell_measurement_theta_min 5.5
_cell_volume 1447.75(11)
_computing_cell_refinement 'CrysAlis PRO (Oxford Diffraction, 2009)'
_computing_data_collection 'CrysAlis PRO (Oxford Diffraction, 2009)'
_computing_data_reduction 'CrysAlis PRO (Oxford Diffraction, 2009)'
_computing_molecular_graphics 'ORTEP-3 for Windows (Farrugia, 1997)'
_computing_publication_material 'publCIF (Westrip, 2010)'
_computing_structure_refinement 'SHELXL97 (Sheldrick, 2008)'
_computing_structure_solution 'SHELXS97 (Sheldrick, 2008)'
_diffrn_ambient_temperature 293(2)
_diffrn_detector_area_resol_mean 10.2576
_diffrn_measured_fraction_theta_full 0.964
_diffrn_measured_fraction_theta_max 0.964
_diffrn_measurement_device_type 'Oxford Diffraction Xcalibur Ruby CCD'
_diffrn_measurement_method \w
_diffrn_radiation_monochromator graphite
_diffrn_radiation_source 'fine-focus sealed tube'
_diffrn_radiation_type CuK\a
_diffrn_radiation_wavelength 1.54178
_diffrn_reflns_av_R_equivalents 0.0184
_diffrn_reflns_av_sigmaI/netI 0.0210
_diffrn_reflns_limit_h_max 12
_diffrn_reflns_limit_h_min -11
_diffrn_reflns_limit_k_max 13
_diffrn_reflns_limit_k_min -19
_diffrn_reflns_limit_l_max 12
_diffrn_reflns_limit_l_min -12
_diffrn_reflns_number 5738
_diffrn_reflns_theta_full 75.87
_diffrn_reflns_theta_max 75.87
_diffrn_reflns_theta_min 5.45
_diffrn_standards_number 0
_exptl_absorpt_coefficient_mu 1.147
_exptl_absorpt_correction_T_max 1.000
_exptl_absorpt_correction_T_min 0.782
_exptl_absorpt_correction_type multi-scan
_exptl_absorpt_process_details '(CrysAlis PRO; Oxford Diffraction, 2009)'
_exptl_crystal_colour colourless
_exptl_crystal_density_diffrn 1.456
_exptl_crystal_density_method 'not measured'
_exptl_crystal_description block
_exptl_crystal_F_000 656
_exptl_crystal_size_max 0.55
_exptl_crystal_size_mid 0.45
_exptl_crystal_size_min 0.40
_refine_diff_density_max 0.201
_refine_diff_density_min -0.142
_refine_ls_extinction_coef 0.0092(10)
_refine_ls_extinction_expression Fc^*^=kFc[1+0.001xFc^2^\l^3^/sin(2\q)]^-1/4^
_refine_ls_extinction_method 'SHELXL97 (Sheldrick, 2008)'
_refine_ls_goodness_of_fit_ref 1.060
_refine_ls_hydrogen_treatment mixed
_refine_ls_matrix_type full
_refine_ls_number_parameters 234
_refine_ls_number_reflns 2911
_refine_ls_number_restraints 0
_refine_ls_restrained_S_all 1.060
_refine_ls_R_factor_all 0.0505
_refine_ls_R_factor_gt 0.0398
_refine_ls_shift/su_max 0.000
_refine_ls_shift/su_mean 0.000
_refine_ls_structure_factor_coef Fsqd
_refine_ls_weighting_details 'calc w=1/[\s^2^(Fo^2^)+(0.0607P)^2^+0.1918P] where P=(Fo^2^+2Fc^2^)/3'
_refine_ls_weighting_scheme calc
_refine_ls_wR_factor_gt 0.1077
_refine_ls_wR_factor_ref 0.1158
_reflns_number_gt 2319
_reflns_number_total 2911
_reflns_threshold_expression I>2\s(I)
_cod_data_source_file pk2322.cif
_cod_data_source_block I
_cod_original_cell_volume 1447.75(10)
_cod_original_sg_symbol_H-M 'P 21/n'
_cod_database_code 2230829
_cod_database_fobs_code 2230829

loop_
_symmetry_equiv_pos_as_xyz
'x, y, z'
'-x+1/2, y+1/2, -z+1/2'
'-x, -y, -z'
'x-1/2, -y-1/2, z-1/2'

loop_
_atom_site_type_symbol
_atom_site_label
_atom_site_fract_x
_atom_site_fract_y
_atom_site_fract_z
_atom_site_U_iso_or_equiv
_atom_site_adp_type
_atom_site_calc_flag
_atom_site_refinement_flags
_atom_site_occupancy
_atom_site_symmetry_multiplicity
_atom_site_disorder_assembly
_atom_site_disorder_group
F F1 0.24919(15) 0.21987(8) 0.04081(14) 0.0900(4) Uani d . 1 1 . .
F F2 0.24512(15) 0.09413(9) -0.03770(13) 0.0863(4) Uani d . 1 1 . .
F F3 0.42514(12) 0.13538(8) 0.14198(14) 0.0805(4) Uani d . 1 1 . .
O O1 -0.16538(14) 0.08409(10) 0.51949(16) 0.0773(4) Uani d . 1 1 . .
O O2 0.04297(12) 0.12631(7) 0.09810(13) 0.0566(3) Uani d . 1 1 . .
O O3 0.12118(13) -0.03385(7) 0.13702(13) 0.0622(3) Uani d . 1 1 . .
O O4 0.34902(11) -0.00327(7) 0.27903(12) 0.0535(3) Uani d . 1 1 . .
N N1 0.34543(16) 0.23072(9) 0.50886(17) 0.0590(4) Uani d . 1 1 . .
C C1 0.22216(17) 0.19773(10) 0.53026(18) 0.0524(4) Uani d . 1 1 . .
C C2 0.1720(2) 0.20300(11) 0.6458(2) 0.0627(5) Uani d . 1 1 . .
C C3 0.0439(2) 0.16245(13) 0.6367(2) 0.0658(5) Uani d . 1 1 . .
C C4 -0.03659(18) 0.11812(11) 0.5139(2) 0.0596(4) Uani d . 1 1 . .
C C5 0.01333(17) 0.11079(10) 0.40028(19) 0.0528(4) Uani d . 1 1 . .
C C6 0.14673(16) 0.15055(9) 0.40867(17) 0.0476(4) Uani d . 1 1 . .
C C7 0.23112(16) 0.15638(9) 0.31430(17) 0.0479(4) Uani d . 1 1 . .
C C8 0.34965(18) 0.20619(10) 0.3800(2) 0.0556(4) Uani d . 1 1 . .
C C9 0.19239(16) 0.11127(9) 0.17494(17) 0.0475(4) Uani d . 1 1 . .
C C10 0.21565(15) 0.01523(9) 0.19510(16) 0.0461(4) Uani d . 1 1 . .
C C11 0.3900(2) -0.09195(11) 0.2897(2) 0.0639(5) Uani d . 1 1 . .
C C12 0.4403(3) -0.11618(14) 0.1696(3) 0.0826(6) Uani d . 1 1 . .
H H12A 0.4697 -0.1739 0.1794 0.124 Uiso calc R 1 1 . .
H H12B 0.5223 -0.0818 0.1702 0.124 Uiso calc R 1 1 . .
H H12C 0.3613 -0.1085 0.0817 0.124 Uiso calc R 1 1 . .
C C13 0.2798(2) 0.14066(12) 0.0805(2) 0.0645(5) Uani d . 1 1 . .
C C14 -0.2605(2) 0.04673(16) 0.3932(2) 0.0810(6) Uani d . 1 1 . .
H H14A -0.3506 0.0303 0.4073 0.122 Uiso calc R 1 1 . .
H H14B -0.2137 -0.0017 0.3703 0.122 Uiso calc R 1 1 . .
H H14C -0.2815 0.0863 0.3166 0.122 Uiso calc R 1 1 . .
H H1A 0.403(2) 0.2684(13) 0.559(2) 0.066(6) Uiso d . 1 1 . .
H H2A 0.222(2) 0.2317(15) 0.724(2) 0.079(6) Uiso d . 1 1 . .
H H2B 0.009(2) 0.0882(16) 0.045(2) 0.079(7) Uiso d . 1 1 . .
H H3A 0.007(2) 0.1646(14) 0.715(2) 0.075(6) Uiso d . 1 1 . .
H H5A -0.0408(19) 0.0778(12) 0.3176(19) 0.056(5) Uiso d . 1 1 . .
H H8A 0.430(2) 0.2217(12) 0.3467(19) 0.059(5) Uiso d . 1 1 . .
H H11A 0.304(2) -0.1242(13) 0.292(2) 0.068(6) Uiso d . 1 1 . .
H H11B 0.473(3) -0.0959(14) 0.378(2) 0.079(6) Uiso d . 1 1 . .

loop_
_atom_site_aniso_label
_atom_site_aniso_U_11
_atom_site_aniso_U_22
_atom_site_aniso_U_33
_atom_site_aniso_U_12
_atom_site_aniso_U_13
_atom_site_aniso_U_23
F1 0.1020(9) 0.0653(7) 0.0962(9) -0.0066(6) 0.0240(7) 0.0318(6)
F2 0.0997(9) 0.0956(10) 0.0691(7) -0.0147(7) 0.0352(6) -0.0033(6)
F3 0.0560(6) 0.0923(9) 0.0963(8) -0.0088(6) 0.0292(6) 0.0143(7)
O1 0.0549(7) 0.0862(10) 0.0964(10) -0.0112(7) 0.0323(7) -0.0175(8)
O2 0.0429(6) 0.0470(6) 0.0639(7) 0.0081(5) -0.0037(5) -0.0038(6)
O3 0.0518(6) 0.0471(6) 0.0710(7) -0.0071(5) -0.0022(5) 0.0011(5)
O4 0.0387(5) 0.0429(6) 0.0696(7) 0.0059(4) 0.0053(5) 0.0037(5)
N1 0.0492(7) 0.0435(7) 0.0687(9) -0.0106(6) -0.0014(7) -0.0051(6)
C1 0.0448(8) 0.0369(7) 0.0645(10) 0.0019(6) 0.0032(7) -0.0040(7)
C2 0.0611(10) 0.0519(10) 0.0645(11) 0.0052(8) 0.0066(9) -0.0157(8)
C3 0.0611(10) 0.0628(11) 0.0724(12) 0.0074(9) 0.0204(9) -0.0139(9)
C4 0.0469(8) 0.0525(9) 0.0774(11) 0.0031(7) 0.0179(8) -0.0085(8)
C5 0.0420(8) 0.0442(8) 0.0648(10) -0.0021(6) 0.0076(7) -0.0100(7)
C6 0.0408(7) 0.0331(7) 0.0600(9) 0.0026(6) 0.0049(6) -0.0033(6)
C7 0.0404(7) 0.0358(7) 0.0594(9) 0.0005(6) 0.0055(6) 0.0032(6)
C8 0.0437(8) 0.0459(9) 0.0673(10) -0.0053(7) 0.0050(7) 0.0068(7)
C9 0.0365(7) 0.0415(8) 0.0563(9) 0.0015(6) 0.0042(6) 0.0038(6)
C10 0.0390(7) 0.0426(8) 0.0515(8) 0.0001(6) 0.0079(6) 0.0010(6)
C11 0.0521(9) 0.0459(9) 0.0860(13) 0.0096(8) 0.0125(9) 0.0074(9)
C12 0.0726(13) 0.0660(12) 0.1059(17) 0.0106(10) 0.0249(12) -0.0157(12)
C13 0.0636(10) 0.0580(10) 0.0664(11) -0.0046(8) 0.0139(8) 0.0111(9)
C14 0.0487(10) 0.0883(15) 0.1008(16) -0.0144(10) 0.0176(10) -0.0043(12)

loop_
_atom_type_symbol
_atom_type_description
_atom_type_scat_dispersion_real
_atom_type_scat_dispersion_imag
_atom_type_scat_source
C C 0.0181 0.0091 'International Tables Vol C Tables 4.2.6.8 and 6.1.1.4'
H H 0.0000 0.0000 'International Tables Vol C Tables 4.2.6.8 and 6.1.1.4'
O O 0.0492 0.0322 'International Tables Vol C Tables 4.2.6.8 and 6.1.1.4'
N N 0.0311 0.0180 'International Tables Vol C Tables 4.2.6.8 and 6.1.1.4'
F F 0.0727 0.0534 'International Tables Vol C Tables 4.2.6.8 and 6.1.1.4'

loop_
_geom_angle_atom_site_label_1
_geom_angle_atom_site_label_2
_geom_angle_atom_site_label_3
_geom_angle_site_symmetry_1
_geom_angle_site_symmetry_3
_geom_angle
_geom_angle_publ_flag
C4 O1 C14 . . 117.18(16) ?
C9 O2 H2B . . 110.4(17) ?
C10 O4 C11 . . 116.54(13) ?
C8 N1 C1 . . 109.48(14) ?
C8 N1 H1A . . 122.4(13) ?
C1 N1 H1A . . 127.1(13) ?
N1 C1 C2 . . 131.13(16) ?
N1 C1 C6 . . 107.25(16) ?
C2 C1 C6 . . 121.60(16) ?
C3 C2 C1 . . 117.93(17) ?
C3 C2 H2A . . 120.9(14) ?
C1 C2 H2A . . 121.2(14) ?
C2 C3 C4 . . 121.43(19) ?
C2 C3 H3A . . 119.9(13) ?
C4 C3 H3A . . 118.6(13) ?
O1 C4 C5 . . 124.53(16) ?
O1 C4 C3 . . 114.21(18) ?
C5 C4 C3 . . 121.26(17) ?
C4 C5 C6 . . 118.20(15) ?
C4 C5 H5A . . 120.7(11) ?
C6 C5 H5A . . 121.1(11) ?
C1 C6 C5 . . 119.49(16) ?
C1 C6 C7 . . 106.70(14) ?
C5 C6 C7 . . 133.81(15) ?
C8 C7 C6 . . 106.71(15) ?
C8 C7 C9 . . 129.49(16) ?
C6 C7 C9 . . 123.74(13) ?
N1 C8 C7 . . 109.86(16) ?
N1 C8 H8A . . 121.8(11) ?
C7 C8 H8A . . 128.3(11) ?
O2 C9 C7 . . 108.57(13) ?
O2 C9 C13 . . 106.46(13) ?
C7 C9 C13 . . 113.86(13) ?
O2 C9 C10 . . 108.44(12) ?
C7 C9 C10 . . 111.95(13) ?
C13 C9 C10 . . 107.31(14) ?
O3 C10 O4 . . 126.01(14) ?
O3 C10 C9 . . 122.07(13) ?
O4 C10 C9 . . 111.91(12) ?
O4 C11 C12 . . 110.23(17) ?
O4 C11 H11A . . 107.4(12) ?
C12 C11 H11A . . 112.8(12) ?
O4 C11 H11B . . 104.3(13) ?
C12 C11 H11B . . 109.3(13) ?
H11A C11 H11B . . 112.5(17) ?
C11 C12 H12A . . 109.5 ?
C11 C12 H12B . . 109.5 ?
H12A C12 H12B . . 109.5 ?
C11 C12 H12C . . 109.5 ?
H12A C12 H12C . . 109.5 ?
H12B C12 H12C . . 109.5 ?
F1 C13 F3 . . 107.05(16) ?
F1 C13 F2 . . 107.46(16) ?
F3 C13 F2 . . 106.77(17) ?
F1 C13 C9 . . 111.24(17) ?
F3 C13 C9 . . 113.91(15) ?
F2 C13 C9 . . 110.11(15) ?
O1 C14 H14A . . 109.5 ?
O1 C14 H14B . . 109.5 ?
H14A C14 H14B . . 109.5 ?
O1 C14 H14C . . 109.5 ?
H14A C14 H14C . . 109.5 ?
H14B C14 H14C . . 109.5 ?

loop_
_geom_bond_atom_site_label_1
_geom_bond_atom_site_label_2
_geom_bond_site_symmetry_2
_geom_bond_distance
_geom_bond_publ_flag
F1 C13 . 1.330(2) ?
F2 C13 . 1.339(2) ?
F3 C13 . 1.332(2) ?
O1 C4 . 1.372(2) ?
O1 C14 . 1.421(3) ?
O2 C9 . 1.4090(17) ?
O2 H2B . 0.80(2) ?
O3 C10 . 1.1954(18) ?
O4 C10 . 1.3137(17) ?
O4 C11 . 1.465(2) ?
N1 C8 . 1.357(2) ?
N1 C1 . 1.378(2) ?
N1 H1A . 0.86(2) ?
C1 C2 . 1.391(3) ?
C1 C6 . 1.408(2) ?
C2 C3 . 1.369(3) ?
C2 H2A . 0.90(2) ?
C3 C4 . 1.405(3) ?
C3 H3A . 0.97(2) ?
C4 C5 . 1.375(3) ?
C5 C6 . 1.410(2) ?
C5 H5A . 0.972(18) ?
C6 C7 . 1.436(2) ?
C7 C8 . 1.367(2) ?
C7 C9 . 1.499(2) ?
C8 H8A . 0.974(18) ?
C9 C13 . 1.530(3) ?
C9 C10 . 1.554(2) ?
C11 C12 . 1.484(3) ?
C11 H11A . 0.98(2) ?
C11 H11B . 0.98(2) ?
C12 H12A . 0.9600 ?
C12 H12B . 0.9600 ?
C12 H12C . 0.9600 ?
C14 H14A . 0.9600 ?
C14 H14B . 0.9600 ?
C14 H14C . 0.9600 ?

loop_
_geom_hbond_atom_site_label_D
_geom_hbond_atom_site_label_H
_geom_hbond_atom_site_label_A
_geom_hbond_site_symmetry_A
_geom_hbond_distance_DH
_geom_hbond_distance_HA
_geom_hbond_distance_DA
_geom_hbond_angle_DHA
N1 H1A O2 4_666 0.86(2) 2.11(2) 2.9166(18) 156.8(18)
O2 H2B O3 3_555 0.80(2) 2.03(2) 2.7798(17) 156(2)

loop_
_geom_torsion_atom_site_label_1
_geom_torsion_atom_site_label_2
_geom_torsion_atom_site_label_3
_geom_torsion_atom_site_label_4
_geom_torsion_site_symmetry_1
_geom_torsion_site_symmetry_2
_geom_torsion_site_symmetry_3
_geom_torsion_site_symmetry_4
_geom_torsion
_geom_torsion_publ_flag
C8 N1 C1 C2 . . . . 178.10(17) ?
C8 N1 C1 C6 . . . . 0.03(18) ?
N1 C1 C2 C3 . . . . -179.49(18) ?
C6 C1 C2 C3 . . . . -1.7(3) ?
C1 C2 C3 C4 . . . . -1.2(3) ?
C14 O1 C4 C5 . . . . -7.2(3) ?
C14 O1 C4 C3 . . . . 172.94(18) ?
C2 C3 C4 O1 . . . . -177.34(18) ?
C2 C3 C4 C5 . . . . 2.8(3) ?
O1 C4 C5 C6 . . . . 178.83(16) ?
C3 C4 C5 C6 . . . . -1.3(3) ?
N1 C1 C6 C5 . . . . -178.63(14) ?
C2 C1 C6 C5 . . . . 3.1(2) ?
N1 C1 C6 C7 . . . . 0.41(17) ?
C2 C1 C6 C7 . . . . -177.88(14) ?
C4 C5 C6 C1 . . . . -1.5(2) ?
C4 C5 C6 C7 . . . . 179.74(16) ?
C1 C6 C7 C8 . . . . -0.69(17) ?
C5 C6 C7 C8 . . . . 178.15(17) ?
C1 C6 C7 C9 . . . . 176.89(13) ?
C5 C6 C7 C9 . . . . -4.3(3) ?
C1 N1 C8 C7 . . . . -0.48(19) ?
C6 C7 C8 N1 . . . . 0.73(18) ?
C9 C7 C8 N1 . . . . -176.66(14) ?
C8 C7 C9 O2 . . . . -133.00(17) ?
C6 C7 C9 O2 . . . . 50.01(18) ?
C8 C7 C9 C13 . . . . -14.6(2) ?
C6 C7 C9 C13 . . . . 168.40(14) ?
C8 C7 C9 C10 . . . . 107.32(18) ?
C6 C7 C9 C10 . . . . -69.67(18) ?
C11 O4 C10 O3 . . . . 7.0(3) ?
C11 O4 C10 C9 . . . . -171.67(15) ?
O2 C9 C10 O3 . . . . 8.1(2) ?
C7 C9 C10 O3 . . . . 127.84(17) ?
C13 C9 C10 O3 . . . . -106.54(18) ?
O2 C9 C10 O4 . . . . -173.15(13) ?
C7 C9 C10 O4 . . . . -53.40(18) ?
C13 C9 C10 O4 . . . . 72.22(17) ?
C10 O4 C11 C12 . . . . 83.2(2) ?
O2 C9 C13 F1 . . . . 54.98(18) ?
C7 C9 C13 F1 . . . . -64.61(19) ?
C10 C9 C13 F1 . . . . 170.92(14) ?
O2 C9 C13 F3 . . . . 176.06(15) ?
C7 C9 C13 F3 . . . . 56.5(2) ?
C10 C9 C13 F3 . . . . -67.99(19) ?
O2 C9 C13 F2 . . . . -64.04(18) ?
C7 C9 C13 F2 . . . . 176.37(13) ?
C10 C9 C13 F2 . . . . 51.91(18) ?

loop_
_cod_related_entry_id
_cod_related_entry_database
_cod_related_entry_code
1 ChemSpider 10331382
